data_2106969
loop_
_publ_author_name
'Graeber, E.J.'
'Baughman, R.J.'
'Morosin, B.'

_publ_section_title
;
 Crystal structure and linear thermal expansivities of platinum silicide
 and platinum germanide
;
_journal_name_full 'Acta Crystallographica B (24,1968-38,1982)'
_journal_page_first 1991
_journal_page_last 1994
_journal_volume 29
_journal_year 1973
_chemical_formula_sum 'Pt Si'
_space_group_IT_number 62
_symmetry_space_group_name_Hall '-P 2c 2ab'
_symmetry_space_group_name_H-M 'P b n m'
_cell_angle_alpha 90
_cell_angle_beta 90
_cell_angle_gamma 90
_cell_formula_units_Z 4
_cell_length_a 5.916
_cell_length_b 5.577
_cell_length_c 3.587
_cell_volume 118.348
_citation_journal_id_ASTM ACBCAR
_cod_data_source_file Graeber_ACBCAR_1973_1174.cif
_cod_data_source_block Pt1Si1
_cod_original_cell_volume 118.3478
_cod_original_sg_symbol_Hall '-P 2ac 2n (z,x,y)'
_cod_original_formula_sum 'Pt1 Si1'
_cod_database_code 2106969

loop_
_symmetry_equiv_pos_as_xyz
x,y,z
x+1/2,-y+1/2,-z
-x+1/2,y+1/2,-z+1/2
-x,-y,z+1/2
-x,-y,-z
-x-1/2,y-1/2,z
x-1/2,-y-1/2,z-1/2
x,y,-z-1/2

loop_
_atom_site_label
_atom_site_type_symbol
_atom_site_fract_x
_atom_site_fract_y
_atom_site_fract_z
_atom_site_occupancy
_atom_site_U_iso_or_equiv
Si1 Si 0.583 0.177 0.25 1 0.0
Pt1 Pt 0.1922 -0.0044 0.25 1 0.0
